data_7027631
loop_
_publ_author_name
'Batsanov, Andrei S.'
'Churakov, Andrei V.'
'Howard, Judith A. K.'
'Hughes, Andrew K.'
'Johnson, Andrew L.'
'Kingsley, Andrew J.'
'Neretin, Ivan S.'
'Wade, Ken'

_publ_section_title
;
 Transition metal dicarbollide complexes: synthesis, molecular, crystal
 and electronic structures of [M(C2B9H11)(NMe2)3] (M&#x2005;=&#x2005;Nb or
 Ta) and their insertion reactions with CO2 and CS2&#x200A;&#x2020;
;
_journal_issue 21
_journal_name_full 'Journal of the Chemical Society, Dalton Transactions'
_journal_page_first 3867
_journal_paper_doi 10.1039/a905075b
_journal_year 1999
_chemical_compound_source synthesis
_chemical_formula_moiety 'C11 H29 B9 N3 O6 Ta,(C7 H8)0.5'
_chemical_formula_sum 'C14.5 H33 B9 N3 O6 Ta'
_chemical_formula_weight 623.68
_chemical_name_systematic
; 
 tris(N,N-dimethylcarbamato-O,O')-\h^5^-2,3-dicarbaundecaborane(11)-
 tantalum(V) hemi-toluene
;
_space_group_IT_number 14
_symmetry_cell_setting monoclinic
_symmetry_space_group_name_Hall '-P 2ybc'
_symmetry_space_group_name_H-M 'P 1 21/c 1'
_atom_sites_solution_hydrogens difmap
_atom_sites_solution_primary direct
_atom_sites_solution_secondary difmap
_audit_creation_method SHELXL
_cell_angle_alpha 90.00
_cell_angle_beta 111.34(5)
_cell_angle_gamma 90.00
_cell_formula_units_Z 4
_cell_length_a 12.297(2)
_cell_length_b 17.424(3)
_cell_length_c 13.308(3)
_cell_measurement_reflns_used 330
_cell_measurement_temperature 150(2)
_cell_measurement_theta_max 25.73
_cell_measurement_theta_min 12.09
_cell_volume 2655.9(13)
_computing_cell_refinement 'SAINT (Siemens, 1996)'
_computing_data_collection 'SMART (Siemens, 1996)'
_computing_data_reduction 'SAINT (Siemens, 1996)'
_computing_molecular_graphics 'SHELXTL (Siemens, 1995)'
_computing_publication_material 'SHELXTL (Siemens, 1995)'
_computing_structure_refinement 'SHELXL-93 (Sheldrick, 1993)'
_computing_structure_solution 'SHELXS-86 (Sheldrick, 1990)'
_diffrn_ambient_temperature 150(2)
_diffrn_measurement_device 'SMART 1K CCD area detector'
_diffrn_measurement_method '/w scans'
_diffrn_radiation_monochromator graphite
_diffrn_radiation_source 'fine-focus sealed tube'
_diffrn_radiation_type MoK\a
_diffrn_radiation_wavelength 0.71073
_diffrn_reflns_av_R_equivalents 0.0438
_diffrn_reflns_av_sigmaI/netI 0.0491
_diffrn_reflns_limit_h_max 12
_diffrn_reflns_limit_h_min -15
_diffrn_reflns_limit_k_max 19
_diffrn_reflns_limit_k_min -22
_diffrn_reflns_limit_l_max 17
_diffrn_reflns_limit_l_min -13
_diffrn_reflns_number 17271
_diffrn_reflns_theta_max 27.49
_diffrn_reflns_theta_min 1.78
_diffrn_standards_decay_% 0
_diffrn_standards_interval_count none
_diffrn_standards_interval_time none
_diffrn_standards_number 'not measured'
_exptl_absorpt_coefficient_mu 4.172
_exptl_absorpt_correction_T_max 0.5630
_exptl_absorpt_correction_T_min 0.2978
_exptl_absorpt_correction_type multi-scan
_exptl_absorpt_process_details 'SADABS program (G.M.Sheldrick, 1996); before correction R(int)=0.122'
_exptl_crystal_colour colorless
_exptl_crystal_density_diffrn 1.560
_exptl_crystal_density_meas ?
_exptl_crystal_density_method 'not measured'
_exptl_crystal_description Block
_exptl_crystal_F_000 1228
_exptl_crystal_size_max 0.36
_exptl_crystal_size_mid 0.20
_exptl_crystal_size_min 0.08
_refine_diff_density_max 1.164
_refine_diff_density_min -1.564
_refine_diff_density_rms 0.152
_refine_ls_extinction_coef 'not refined'
_refine_ls_extinction_method none
_refine_ls_goodness_of_fit_all 1.119
_refine_ls_goodness_of_fit_obs 1.142
_refine_ls_hydrogen_treatment mixed
_refine_ls_matrix_type full
_refine_ls_number_parameters 340
_refine_ls_number_reflns 6082
_refine_ls_number_restraints 0
_refine_ls_restrained_S_all 1.137
_refine_ls_restrained_S_obs 1.142
_refine_ls_R_factor_all 0.0512
_refine_ls_R_factor_obs 0.0329
_refine_ls_shift/esd_max -0.056
_refine_ls_shift/esd_mean 0.002
_refine_ls_structure_factor_coef Fsqd
_refine_ls_weighting_details 'w=1/[\s^2^(Fo^2^)+(0.0382P)^2^+4.1033P] where P=(Fo^2^+2Fc^2^)/3'
_refine_ls_weighting_scheme calc
_refine_ls_wR_factor_all 0.0978
_refine_ls_wR_factor_obs 0.0858
_reflns_number_observed 4715
_reflns_number_total 6091
_reflns_observed_criterion >2sigma(I)
_cod_data_source_file 905075bsup1.cif
_cod_data_source_block (7)
_cod_depositor_comments
;
The following automatic conversions were performed:

'_exptl_absorpt_correction_type' value 'multiscan' changed to
'multi-scan' according to
/home/saulius/struct/CIF-dictionaries/cif_core.dic dictionary named
'cif_core.dic' version 2.4.2 from 2011-04-26.

Automatic conversion script
Id: cif_fix_values 1891 2012-01-12 08:04:46Z andrius 

The following automatic conversions were performed:

'_exptl_crystal_density_meas' value 'not measured' was changed to '?'
- the value is perceived as not measured.

Automatic conversion script
Id: cif_fix_values 3008 2015-01-20 13:52:24Z robertas 

The following automatic conversions were performed:

'_refine_ls_weighting_scheme' value 'calc
w=1/[\s^2^(Fo^2^)+(0.0382P)^2^+4.1033P] where P=(Fo^2^+2Fc^2^)/3' was
changed to 'calc'. New tag '_refine_ls_weighting_details' was
created. The value of the new tag was set to
'w=1/[\s^2^(Fo^2^)+(0.0382P)^2^+4.1033P] where P=(Fo^2^+2Fc^2^)/3'.

Automatic conversion script
Id: cif_fix_values 3143 2015-03-26 13:38:13Z robertas 
;
_cod_original_cell_volume 2655.9(9)
_cod_original_sg_symbol_H-M P2(1)/c
_cod_original_formula_sum 'C14.50 H33 B9 N3 O6 Ta'
_cod_database_code 7027631

loop_
_symmetry_equiv_pos_as_xyz
'x, y, z'
'-x, y+1/2, -z+1/2'
'-x, -y, -z'
'x, -y-1/2, z-1/2'

loop_
_atom_site_aniso_label
_atom_site_aniso_U_11
_atom_site_aniso_U_22
_atom_site_aniso_U_33
_atom_site_aniso_U_23
_atom_site_aniso_U_13
_atom_site_aniso_U_12
Ta1 0.01953(12) 0.01790(11) 0.01219(11) -0.00037(7) 0.00688(8) -0.00026(8)
C2 0.025(3) 0.014(2) 0.017(3) -0.003(2) 0.009(2) -0.002(2)
C3 0.025(3) 0.013(2) 0.021(3) -0.002(2) 0.009(2) -0.002(2)
B4 0.027(3) 0.014(2) 0.028(3) 0.006(2) 0.010(3) 0.004(2)
B5 0.023(3) 0.029(3) 0.018(3) 0.002(2) 0.007(2) 0.001(2)
B6 0.022(3) 0.030(3) 0.015(3) -0.005(2) 0.009(2) -0.001(2)
B7 0.024(3) 0.031(3) 0.020(3) -0.001(2) 0.013(3) 0.002(2)
B8 0.020(3) 0.022(3) 0.023(3) 0.002(2) 0.009(2) 0.002(2)
B9 0.024(3) 0.034(3) 0.019(3) 0.010(2) 0.007(3) 0.002(2)
B10 0.024(3) 0.043(3) 0.017(3) -0.002(3) 0.010(3) -0.005(3)
B11 0.025(3) 0.028(3) 0.024(3) -0.005(2) 0.010(3) -0.007(2)
B12 0.020(3) 0.036(3) 0.019(3) 0.003(2) 0.010(2) 0.000(2)
O1 0.017(2) 0.033(2) 0.017(2) 0.0007(14) 0.0080(14) -0.0009(14)
O2 0.019(2) 0.033(2) 0.017(2) -0.0005(13) 0.0069(14) 0.0003(14)
N1 0.021(2) 0.061(3) 0.017(2) -0.004(2) 0.006(2) -0.004(2)
C13 0.021(2) 0.031(3) 0.014(2) -0.002(2) 0.002(2) -0.001(2)
C14 0.031(3) 0.069(4) 0.023(3) -0.005(3) 0.016(3) -0.005(3)
C15 0.021(3) 0.124(8) 0.029(4) -0.007(4) 0.002(3) -0.012(4)
O3 0.030(2) 0.022(2) 0.021(2) -0.0006(14) 0.011(2) -0.0052(15)
O4 0.031(2) 0.019(2) 0.015(2) -0.0027(13) 0.009(2) -0.0018(14)
N2 0.038(3) 0.020(2) 0.030(3) -0.005(2) 0.013(2) -0.008(2)
C16 0.024(3) 0.021(2) 0.021(3) -0.001(2) 0.008(2) -0.003(2)
C17 0.059(4) 0.026(3) 0.039(4) 0.001(2) 0.016(3) -0.014(3)
C18 0.045(4) 0.027(3) 0.033(3) -0.011(2) 0.013(3) -0.005(2)
O5 0.025(2) 0.021(2) 0.018(2) 0.0007(13) 0.009(2) 0.0071(14)
O6 0.027(2) 0.0165(15) 0.018(2) -0.0017(13) 0.008(2) 0.0011(13)
N3 0.036(3) 0.019(2) 0.018(2) 0.000(2) 0.010(2) 0.003(2)
C19 0.022(3) 0.023(2) 0.021(3) -0.003(2) 0.008(2) 0.002(2)
C20 0.053(4) 0.023(3) 0.033(4) -0.001(2) 0.016(3) 0.013(3)
C21 0.046(4) 0.029(3) 0.020(3) 0.007(2) 0.013(3) 0.005(2)

loop_
_atom_site_label
_atom_site_type_symbol
_atom_site_fract_x
_atom_site_fract_y
_atom_site_fract_z
_atom_site_U_iso_or_equiv
_atom_site_thermal_displace_type
_atom_site_occupancy
_atom_site_calc_flag
_atom_site_refinement_flags
Ta1 Ta 0.56426(2) 0.244567(9) 0.622243(14) 0.01623(8) Uani 1 d .
C2 C 0.3841(4) 0.1694(2) 0.5838(4) 0.0182(10) Uani 1 d .
H2 H 0.4044(46) 0.1254(30) 0.6318(42) 0.019(13) Uiso 1 d .
C3 C 0.3685(5) 0.2483(2) 0.6369(4) 0.0196(10) Uani 1 d .
H3 H 0.3757(47) 0.2474(23) 0.7138(47) 0.014(13) Uiso 1 d .
B4 B 0.3788(5) 0.3223(3) 0.5625(5) 0.0228(12) Uani 1 d .
H4 H 0.4026(45) 0.3740(29) 0.6088(40) 0.016(13) Uiso 1 d .
B5 B 0.4046(5) 0.2829(3) 0.4497(5) 0.0235(12) Uani 1 d .
H5 H 0.4506(51) 0.3141(33) 0.3989(49) 0.038(17) Uiso 1 d .
B6 B 0.4103(5) 0.1825(3) 0.4699(5) 0.0218(12) Uani 1 d .
H6 H 0.4636(41) 0.1335(25) 0.4507(40) 0.013(12) Uiso 1 d .
B7 B 0.2452(5) 0.1932(3) 0.5794(5) 0.0236(12) Uani 1 d .
H7 H 0.2084(56) 0.1626(34) 0.6401(54) 0.047(19) Uiso 1 d .
B8 B 0.2409(5) 0.2923(3) 0.5603(5) 0.0215(12) Uani 1 d .
H8 H 0.1956(49) 0.3280(30) 0.6026(46) 0.028(15) Uiso 1 d .
B9 B 0.2613(6) 0.3129(3) 0.4375(5) 0.0258(13) Uani 1 d .
H9 H 0.2219(45) 0.3610(28) 0.3960(43) 0.020(13) Uiso 1 d .
B10 B 0.2794(5) 0.2248(4) 0.3797(5) 0.0275(13) Uani 1 d .
H10 H 0.2511(47) 0.2129(32) 0.2916(47) 0.030(15) Uiso 1 d .
B11 B 0.2718(6) 0.1505(3) 0.4681(5) 0.0256(13) Uani 1 d .
H11 H 0.2521(45) 0.1007(30) 0.4571(43) 0.020(13) Uiso 1 d .
B12 B 0.1775(5) 0.2316(4) 0.4481(5) 0.0243(12) Uani 1 d .
H12 H 0.0769(59) 0.2289(38) 0.4076(61) 0.054(20) Uiso 1 d .
O1 O 0.6504(3) 0.2391(2) 0.5128(3) 0.0219(7) Uani 1 d .
O2 O 0.7524(3) 0.2468(2) 0.6848(3) 0.0227(7) Uani 1 d .
N1 N 0.8483(4) 0.2440(3) 0.5650(4) 0.0330(11) Uani 1 d .
C13 C 0.7528(5) 0.2430(3) 0.5878(4) 0.0233(10) Uani 1 d .
C14 C 0.8423(6) 0.2412(4) 0.4533(5) 0.039(2) Uani 1 d .
H14A H 0.8786(32) 0.1937(11) 0.4415(10) 0.067(15) Uiso 1 d R
H14B H 0.8839(31) 0.2855(13) 0.4391(11) 0.067(15) Uiso 1 d R
H14C H 0.7605(6) 0.2428(24) 0.4043(5) 0.067(15) Uiso 1 d R
C15 C 0.9650(6) 0.2491(4) 0.6512(6) 0.060(3) Uani 1 d .
H15A H 1.0047(17) 0.2958(14) 0.6415(22) 0.088(19) Uiso 1 d R
H15B H 1.0115(15) 0.2040(13) 0.6482(24) 0.088(19) Uiso 1 d R
H15C H 0.9563(6) 0.2509(27) 0.7216(6) 0.088(19) Uiso 1 d R
O3 O 0.6134(3) 0.3647(2) 0.6082(3) 0.0239(8) Uani 1 d .
O4 O 0.5904(3) 0.3209(2) 0.7517(3) 0.0216(8) Uani 1 d .
N2 N 0.6430(4) 0.4468(2) 0.7515(4) 0.0291(11) Uani 1 d .
C16 C 0.6166(5) 0.3785(3) 0.7037(4) 0.0223(11) Uani 1 d .
C17 C 0.6656(6) 0.5127(3) 0.6948(5) 0.042(2) Uani 1 d .
H171 H 0.7441(18) 0.5338(17) 0.7355(20) 0.073(15) Uiso 1 d R
H172 H 0.6071(26) 0.5536(11) 0.6872(35) 0.073(15) Uiso 1 d R
H173 H 0.6618(42) 0.4981(7) 0.6216(15) 0.073(15) Uiso 1 d R
C18 C 0.6454(6) 0.4570(3) 0.8611(5) 0.0351(14) Uani 1 d .
H181 H 0.7182(17) 0.4835(21) 0.9070(10) 0.053(12) Uiso 1 d R
H182 H 0.6420(36) 0.4066(3) 0.8953(13) 0.053(12) Uiso 1 d R
H183 H 0.5779(20) 0.4883(20) 0.8617(6) 0.053(12) Uiso 1 d R
O5 O 0.6180(3) 0.1231(2) 0.6291(3) 0.0213(7) Uani 1 d .
O6 O 0.5930(3) 0.1798(2) 0.7645(3) 0.0202(7) Uani 1 d .
N3 N 0.6573(4) 0.0553(2) 0.7874(3) 0.0246(10) Uani 1 d .
C19 C 0.6242(5) 0.1183(3) 0.7272(4) 0.0220(11) Uani 1 d .
C20 C 0.6874(6) -0.0147(3) 0.7420(5) 0.0366(15) Uani 1 d .
H203 H 0.6386(34) -0.0583(8) 0.7481(41) 0.090(17) Uiso 1 d R
H202 H 0.7703(14) -0.0281(18) 0.7809(29) 0.090(17) Uiso 1 d R
H201 H 0.6745(46) -0.0070(11) 0.6649(12) 0.090(17) Uiso 1 d R
C21 C 0.6633(6) 0.0546(3) 0.8992(4) 0.0314(13) Uani 1 d .
H211 H 0.7405(14) 0.0359(24) 0.9480(6) 0.067(14) Uiso 1 d R
H212 H 0.6023(25) 0.0206(20) 0.9069(8) 0.067(14) Uiso 1 d R
H213 H 0.6513(40) 0.1069(5) 0.9224(12) 0.067(14) Uiso 1 d R
C1T C 0.0015(11) 0.0180(7) 0.8258(11) 0.159(12) Uiso 0.50 d PG
C2T C -0.0472(15) 0.0647(7) 0.7358(13) 0.148(11) Uiso 0.50 d PG
H2T H -0.0843(24) 0.1121(10) 0.7419(18) 0.178 Uiso 0.50 d PG
C3T C -0.0423(16) 0.0428(10) 0.6371(12) 0.154(12) Uiso 0.50 d PG
H3T H -0.0760(24) 0.0750(13) 0.5750(14) 0.185 Uiso 0.50 d PG
C4T C 0.0113(15) -0.0258(10) 0.6284(12) 0.102(7) Uiso 0.50 d PG
H4T H 0.0147(21) -0.0409(13) 0.5602(14) 0.122 Uiso 0.50 d PG
C5T C 0.0601(16) -0.0725(8) 0.7184(15) 0.146(11) Uiso 0.50 d PG
H5T H 0.0971(25) -0.1198(10) 0.7124(20) 0.176 Uiso 0.50 d PG
C6T C 0.0552(14) -0.0506(7) 0.8171(13) 0.134(10) Uiso 0.50 d PG
H6T H 0.0889(22) -0.0828(10) 0.8792(15) 0.161 Uiso 0.50 d PG
C7T C 0.0001(20) 0.0349(12) 0.9394(13) 0.128(9) Uiso 0.50 d PG
H71T H -0.0383(25) 0.0830(13) 0.9384(17) 0.191 Uiso 0.50 d PG
H72T H -0.0411(23) -0.0053(14) 0.9599(15) 0.191 Uiso 0.50 d PG
H73T H 0.0788(22) 0.0375(15) 0.9905(11) 0.191 Uiso 0.50 d PG

loop_
_atom_type_symbol
_atom_type_description
_atom_type_scat_dispersion_real
_atom_type_scat_dispersion_imag
_atom_type_scat_source
C C 0.0033 0.0016 'International Tables Vol C Tables 4.2.6.8 and 6.1.1.4'
H H 0.0000 0.0000 'International Tables Vol C Tables 4.2.6.8 and 6.1.1.4'
B B 0.0013 0.0007 'International Tables Vol C Tables 4.2.6.8 and 6.1.1.4'
N N 0.0061 0.0033 'International Tables Vol C Tables 4.2.6.8 and 6.1.1.4'
O O 0.0106 0.0060 'International Tables Vol C Tables 4.2.6.8 and 6.1.1.4'
Ta Ta -0.7052 6.5227 'International Tables Vol C Tables 4.2.6.8 and 6.1.1.4'

loop_
_geom_angle_atom_site_label_1
_geom_angle_atom_site_label_2
_geom_angle_atom_site_label_3
_geom_angle
_geom_angle_site_symmetry_3
O1 Ta1 O4 129.27(13) .
O1 Ta1 O6 129.43(13) .
O4 Ta1 O6 71.30(13) .
O1 Ta1 O2 61.65(14) .
O4 Ta1 O2 81.37(14) .
O6 Ta1 O2 81.83(14) .
O1 Ta1 O3 76.15(13) .
O4 Ta1 O3 60.34(13) .
O6 Ta1 O3 128.25(13) .
O2 Ta1 O3 74.18(13) .
O1 Ta1 O5 76.43(13) .
O4 Ta1 O5 128.07(13) .
O6 Ta1 O5 60.20(12) .
O2 Ta1 O5 74.83(12) .
O3 Ta1 O5 145.68(14) .
O1 Ta1 C2 118.45(15) .
O4 Ta1 C2 111.34(15) .
O6 Ta1 C2 75.4(2) .
O2 Ta1 C2 148.00(14) .
O3 Ta1 C2 137.81(15) .
O5 Ta1 C2 74.44(14) .
O1 Ta1 B6 80.8(2) .
O4 Ta1 B6 142.5(2) .
O6 Ta1 B6 109.3(2) .
O2 Ta1 B6 136.1(2) .
O3 Ta1 B6 119.9(2) .
O5 Ta1 B6 75.1(2) .
C2 Ta1 B6 39.8(2) .
O1 Ta1 C3 143.7(2) .
O4 Ta1 C3 77.5(2) .
O6 Ta1 C3 78.2(2) .
O2 Ta1 C3 154.6(2) .
O3 Ta1 C3 106.52(13) .
O5 Ta1 C3 107.80(13) .
C2 Ta1 C3 37.48(14) .
B6 Ta1 C3 66.4(2) .
O1 Ta1 B5 78.5(2) .
O4 Ta1 B5 114.6(2) .
O6 Ta1 B5 141.2(2) .
O2 Ta1 B5 136.2(2) .
O3 Ta1 B5 79.4(2) .
O5 Ta1 B5 114.6(2) .
C2 Ta1 B5 66.8(2) .
B6 Ta1 B5 41.6(2) .
C3 Ta1 B5 66.9(2) .
O1 Ta1 B4 115.8(2) .
O4 Ta1 B4 76.7(2) .
O6 Ta1 B4 113.9(2) .
O2 Ta1 B4 146.5(2) .
O3 Ta1 B4 73.0(2) .
O5 Ta1 B4 138.7(2) .
C2 Ta1 B4 65.0(2) .
B6 Ta1 B4 68.9(2) .
C3 Ta1 B4 38.7(2) .
B5 Ta1 B4 41.5(2) .
O1 Ta1 C13 30.77(15) .
O4 Ta1 C13 106.2(2) .
O6 Ta1 C13 106.9(2) .
O2 Ta1 C13 30.88(15) .
O3 Ta1 C13 72.35(14) .
O5 Ta1 C13 73.51(14) .
C2 Ta1 C13 140.7(2) .
B6 Ta1 C13 109.1(2) .
C3 Ta1 C13 174.4(2) .
B5 Ta1 C13 107.5(2) .
B4 Ta1 C13 137.3(2) .
C3 C2 B6 112.2(4) .
C3 C2 B11 112.6(4) .
B6 C2 B11 64.1(3) .
C3 C2 B7 62.1(3) .
B6 C2 B7 116.6(4) .
B11 C2 B7 63.1(3) .
C3 C2 Ta1 72.1(3) .
B6 C2 Ta1 70.2(3) .
B11 C2 Ta1 132.1(3) .
B7 C2 Ta1 132.8(3) .
C2 C3 B4 111.1(4) .
C2 C3 B8 110.8(4) .
B4 C3 B8 63.2(3) .
C2 C3 B7 63.2(3) .
B4 C3 B7 114.5(4) .
B8 C3 B7 61.1(3) .
C2 C3 Ta1 70.5(3) .
B4 C3 Ta1 71.7(3) .
B8 C3 Ta1 132.1(3) .
B7 C3 Ta1 132.2(3) .
C3 B4 B8 59.8(3) .
C3 B4 B9 106.0(4) .
B8 B4 B9 60.4(3) .
C3 B4 B5 106.3(4) .
B8 B4 B5 109.7(4) .
B9 B4 B5 60.5(4) .
C3 B4 Ta1 69.6(3) .
B8 B4 Ta1 126.9(3) .
B9 B4 Ta1 125.7(4) .
B5 B4 Ta1 68.9(3) .
B6 B5 B4 105.2(4) .
B6 B5 B9 106.7(4) .
B4 B5 B9 59.5(3) .
B6 B5 B10 60.0(4) .
B4 B5 B10 105.8(4) .
B9 B5 B10 59.1(4) .
B6 B5 Ta1 67.9(3) .
B4 B5 Ta1 69.6(3) .
B9 B5 Ta1 125.3(4) .
B10 B5 Ta1 124.3(4) .
C2 B6 B5 105.2(4) .
C2 B6 B10 104.0(4) .
B5 B6 B10 60.8(3) .
C2 B6 B11 58.2(3) .
B5 B6 B11 108.8(4) .
B10 B6 B11 59.7(3) .
C2 B6 Ta1 70.0(3) .
B5 B6 Ta1 70.5(3) .
B10 B6 Ta1 127.5(4) .
B11 B6 Ta1 126.3(3) .
C3 B7 C2 54.7(3) .
C3 B7 B8 59.1(3) .
C2 B7 B8 102.6(4) .
C3 B7 B12 104.4(4) .
C2 B7 B12 103.1(4) .
B8 B7 B12 60.2(3) .
C3 B7 B11 101.7(4) .
C2 B7 B11 57.0(3) .
B8 B7 B11 107.2(4) .
B12 B7 B11 60.2(3) .
C3 B8 B7 59.8(3) .
C3 B8 B12 105.3(4) .
B7 B8 B12 60.7(3) .
C3 B8 B4 56.9(3) .
B7 B8 B4 108.2(4) .
B12 B8 B4 108.5(4) .
C3 B8 B9 103.4(4) .
B7 B8 B9 109.1(4) .
B12 B8 B9 60.7(3) .
B4 B8 B9 59.9(4) .
B10 B9 B4 107.4(4) .
B10 B9 B8 107.8(4) .
B4 B9 B8 59.7(3) .
B10 B9 B5 60.6(3) .
B4 B9 B5 60.1(3) .
B8 B9 B5 108.7(4) .
B10 B9 B12 60.9(3) .
B4 B9 B12 107.2(4) .
B8 B9 B12 59.2(3) .
B5 B9 B12 109.8(4) .
B9 B10 B11 107.4(4) .
B9 B10 B6 107.0(4) .
B11 B10 B6 60.2(4) .
B9 B10 B5 60.3(4) .
B11 B10 B5 108.0(4) .
B6 B10 B5 59.3(3) .
B9 B10 B12 60.1(3) .
B11 B10 B12 59.9(3) .
B6 B10 B12 108.1(4) .
B5 B10 B12 108.9(4) .
C2 B11 B10 103.9(4) .
C2 B11 B6 57.7(3) .
B10 B11 B6 60.0(3) .
C2 B11 B12 104.7(4) .
B10 B11 B12 60.8(3) .
B6 B11 B12 108.7(4) .
C2 B11 B7 59.9(3) .
B10 B11 B7 108.4(4) .
B6 B11 B7 108.7(4) .
B12 B11 B7 59.4(3) .
B8 B12 B7 59.1(3) .
B8 B12 B11 106.6(4) .
B7 B12 B11 60.5(3) .
B8 B12 B9 60.1(3) .
B7 B12 B9 107.4(4) .
B11 B12 B9 106.1(4) .
B8 B12 B10 107.0(4) .
B7 B12 B10 108.0(4) .
B11 B12 B10 59.3(3) .
B9 B12 B10 59.0(3) .
C13 O1 Ta1 93.3(3) .
C13 O2 Ta1 90.4(3) .
C13 N1 C14 121.0(5) .
C13 N1 C15 121.2(5) .
C14 N1 C15 117.8(5) .
O1 C13 O2 114.6(5) .
O1 C13 N1 121.6(5) .
O2 C13 N1 123.8(5) .
O1 C13 Ta1 55.9(3) .
O2 C13 Ta1 58.7(3) .
N1 C13 Ta1 177.0(4) .
C16 O3 Ta1 90.2(3) .
C16 O4 Ta1 94.5(3) .
C16 N2 C17 121.2(5) .
C16 N2 C18 119.9(4) .
C17 N2 C18 118.9(4) .
O3 C16 O4 115.0(4) .
O3 C16 N2 123.7(4) .
O4 C16 N2 121.3(5) .
O3 C16 Ta1 59.7(2) .
O4 C16 Ta1 55.3(2) .
N2 C16 Ta1 176.6(4) .
C19 O5 Ta1 90.6(3) .
C19 O6 Ta1 94.2(3) .
C19 N3 C21 120.6(4) .
C19 N3 C20 120.4(4) .
C21 N3 C20 119.0(4) .
O5 C19 O6 114.8(4) .
O5 C19 N3 123.9(4) .
O6 C19 N3 121.2(5) .
O5 C19 Ta1 59.4(2) .
O6 C19 Ta1 55.5(2) .
N3 C19 Ta1 176.4(4) .
C2T C1T C6T 120.0 .
C2T C1T C7T 125.2 .
C6T C1T C7T 114.8 .
C1T C2T C3T 120.0 .
C4T C3T C2T 120.0 .
C3T C4T C5T 120.0 .
C6T C5T C4T 120.0 .
C5T C6T C1T 120.0 .
C1T C7T C7T 132.0(17) 3_557

loop_
_geom_bond_atom_site_label_1
_geom_bond_atom_site_label_2
_geom_bond_distance
_geom_bond_site_symmetry_2
Ta1 O1 2.091(3) .
Ta1 O4 2.106(3) .
Ta1 O6 2.121(3) .
Ta1 O2 2.156(4) .
Ta1 O3 2.205(3) .
Ta1 O5 2.208(3) .
Ta1 C2 2.462(5) .
Ta1 B6 2.464(6) .
Ta1 C3 2.486(5) .
Ta1 B5 2.508(6) .
Ta1 B4 2.519(6) .
Ta1 C13 2.521(5) .
C2 C3 1.590(6) .
C2 B6 1.676(7) .
C2 B11 1.685(8) .
C2 B7 1.738(8) .
C3 B4 1.657(7) .
C3 B8 1.709(8) .
C3 B7 1.722(8) .
B4 B8 1.765(8) .
B4 B9 1.770(9) .
B4 B5 1.780(9) .
B5 B6 1.768(8) .
B5 B9 1.788(9) .
B5 B10 1.794(9) .
B6 B10 1.780(9) .
B6 B11 1.784(9) .
B7 B8 1.743(8) .
B7 B12 1.771(8) .
B7 B11 1.791(8) .
B8 B12 1.763(8) .
B8 B9 1.779(8) .
B9 B10 1.768(9) .
B9 B12 1.789(9) .
B10 B11 1.775(9) .
B10 B12 1.802(8) .
B11 B12 1.786(9) .
O1 C13 1.292(6) .
O2 C13 1.294(6) .
N1 C13 1.316(7) .
N1 C14 1.463(7) .
N1 C15 1.478(8) .
O3 C16 1.280(6) .
O4 C16 1.292(6) .
N2 C16 1.332(6) .
N2 C17 1.454(7) .
N2 C18 1.460(7) .
O5 C19 1.282(6) .
O6 C19 1.296(6) .
N3 C19 1.333(6) .
N3 C21 1.463(7) .
N3 C20 1.466(6) .
C1T C2T 1.39 .
C1T C6T 1.39 .
C1T C7T 1.55 .
C2T C3T 1.39 .
C3T C4T 1.39 .
C4T C5T 1.39 .
C5T C6T 1.39 .
C7T C7T 2.02(4) 3_557
